data_7227251
loop_
_publ_author_name
'Matsumoto, Kazuhiko'
'Nonaka, Ryojun'
'Wang, Yushen'
'Veryasov, Gleb'
'Hagiwara, Rika'

_publ_section_title
;
 Formation of a solid solution between [N(C2H5)4][BF4] and [N(C2H5)4][PF6]
 in crystal and plastic crystal phases.
;
_journal_issue 3
_journal_name_full 'Physical chemistry chemical physics : PCCP'
_journal_page_first 2053
_journal_page_last 2059
_journal_paper_doi 10.1039/c6cp07992j
_journal_volume 19
_journal_year 2017
_chemical_formula_sum 'C8 H20 B0.504 F4.992 N P0.496'
_chemical_formula_weight 245.90
_chemical_name_systematic
;
 ?
;
_chemical_properties_physical ', Air-sensitive,Moisture-sensitive,Hygroscopic'
_space_group_IT_number 82
_symmetry_cell_setting tetragonal
_symmetry_space_group_name_Hall 'I -4'
_symmetry_space_group_name_H-M 'I -4'
_atom_sites_solution_hydrogens geom
_atom_sites_solution_primary direct
_atom_sites_solution_secondary difmap
_audit_creation_method SHELXL-97
_audit_update_record
;
2016-11-13 deposited with the CCDC.
2016-12-08 downloaded from the CCDC.
;
_cell_angle_alpha 90.00
_cell_angle_beta 90.00
_cell_angle_gamma 90.00
_cell_formula_units_Z 2
_cell_length_a 9.324(2)
_cell_length_b 9.324(2)
_cell_length_c 7.1369(18)
_cell_measurement_reflns_used 3023
_cell_measurement_temperature 223
_cell_measurement_theta_max 54.84
_cell_measurement_theta_min 6.18
_cell_volume 620.5(2)
_computing_cell_refinement 'RAPID AUTO 2.40 (Rigaku 2006)'
_computing_data_collection 'Rigaku R-AXIS Rapid-II'
_computing_data_reduction 'RAPID AUTO 2.40 (Rigaku 2006)'
_computing_structure_refinement 'SHELXL-97 (Sheldrick, 1997)'
_computing_structure_solution 'SIR92 (Altmare et al., 1994)'
_diffrn_ambient_temperature 223
_diffrn_measured_fraction_theta_full 0.993
_diffrn_measured_fraction_theta_max 0.993
_diffrn_measurement_device_type 'Rigaku R-AXIS RapidII'
_diffrn_measurement_method 'imaging plate'
_diffrn_radiation_monochromator graphite
_diffrn_radiation_source 'fine-focus sealed tube'
_diffrn_radiation_type MoK\a
_diffrn_radiation_wavelength 0.71073
_diffrn_reflns_av_R_equivalents 0.0223
_diffrn_reflns_av_sigmaI/netI 0.0123
_diffrn_reflns_limit_h_max 11
_diffrn_reflns_limit_h_min -11
_diffrn_reflns_limit_k_max 11
_diffrn_reflns_limit_k_min -11
_diffrn_reflns_limit_l_max 8
_diffrn_reflns_limit_l_min -8
_diffrn_reflns_number 4770
_diffrn_reflns_theta_full 24.99
_diffrn_reflns_theta_max 24.99
_diffrn_reflns_theta_min 3.60
_exptl_absorpt_coefficient_mu 0.190
_exptl_absorpt_correction_T_max 1.000
_exptl_absorpt_correction_T_min 0.5291
_exptl_absorpt_correction_type multi-scan
_exptl_absorpt_process_details 'RAPID AUTO 2.40 (Rigaku 2006)'
_exptl_crystal_colour colorless
_exptl_crystal_density_diffrn 1.317
_exptl_crystal_density_method 'not measured'
_exptl_crystal_description block
_exptl_crystal_F_000 260
_exptl_crystal_size_max 0.60
_exptl_crystal_size_mid 0.40
_exptl_crystal_size_min 0.40
_refine_diff_density_max 0.244
_refine_diff_density_min -0.181
_refine_diff_density_rms 0.047
_refine_ls_abs_structure_details 'Flack H D (1983), Acta Cryst. A39, 876-881'
_refine_ls_abs_structure_Flack 0.5(5)
_refine_ls_extinction_method none
_refine_ls_goodness_of_fit_ref 1.109
_refine_ls_hydrogen_treatment mixed
_refine_ls_matrix_type full
_refine_ls_number_parameters 50
_refine_ls_number_reflns 540
_refine_ls_number_restraints 24
_refine_ls_restrained_S_all 1.159
_refine_ls_R_factor_all 0.0656
_refine_ls_R_factor_gt 0.0649
_refine_ls_shift/su_max 0.002
_refine_ls_shift/su_mean 0.000
_refine_ls_structure_factor_coef Fsqd
_refine_ls_weighting_details 'calc w=1/[\s^2^(Fo^2^)+(0.1226P)^2^+0.2526P] where P=(Fo^2^+2Fc^2^)/3'
_refine_ls_weighting_scheme calc
_refine_ls_wR_factor_gt 0.1880
_refine_ls_wR_factor_ref 0.1892
_reflns_number_gt 529
_reflns_number_total 540
_reflns_threshold_expression >2sigma(I)
_cod_data_source_file c6cp07992j2.cif
_cod_data_source_block shelxl
_cod_depositor_comments 'Adding full bibliography for 7227251.cif.'
_cod_original_sg_symbol_H-M I-4
_cod_database_code 7227251
_ccdc_publ_extra_info
;
Reason for no structure factor data deposited: 
The journal to which the authors intend to submit does not require structure factors (actually they say do not included them) for submission.
;

loop_
_symmetry_equiv_pos_as_xyz
'x, y, z'
'-x, -y, z'
'y, -x, -z'
'-y, x, -z'
'x+1/2, y+1/2, z+1/2'
'-x+1/2, -y+1/2, z+1/2'
'y+1/2, -x+1/2, -z+1/2'
'-y+1/2, x+1/2, -z+1/2'

loop_
_atom_site_label
_atom_site_type_symbol
_atom_site_fract_x
_atom_site_fract_y
_atom_site_fract_z
_atom_site_U_iso_or_equiv
_atom_site_adp_type
_atom_site_occupancy
_atom_site_symmetry_multiplicity
_atom_site_calc_flag
_atom_site_refinement_flags
_atom_site_disorder_group
P1 P 0.0000 0.5000 0.7500 0.060(3) Uani 0.496(13) 4 d SPDU 2
B1 B 0.0000 0.5000 0.7500 0.059(11) Uani 0.504(13) 4 d SPU 1
N1 N 0.0000 1.0000 1.5000 0.0617(14) Uani 1 4 d S .
C1B C -0.0535(4) 0.8762(4) 1.3810(5) 0.0744(11) Uani 1 1 d . .
H1B1 H -0.1387 0.9073 1.3146 0.089 Uiso 1 1 calc R .
H1B2 H -0.0815 0.7986 1.4637 0.089 Uiso 1 1 calc R .
C2B C 0.0532(5) 0.8177(5) 1.2385(6) 0.1003(16) Uani 1 1 d . .
H2B1 H 0.0943 0.8958 1.1692 0.150 Uiso 1 1 calc R .
H2B2 H 0.0046 0.7541 1.1539 0.150 Uiso 1 1 calc R .
H2B3 H 0.1277 0.7664 1.3025 0.150 Uiso 1 1 calc R .
F2 F -0.1189(7) 0.6133(7) 0.7503(5) 0.171(6) Uani 0.496(13) 1 d PDU 2
F1 F -0.1038(10) 0.5526(15) 0.6341(16) 0.176(6) Uani 0.504(13) 1 d PU 1
F3 F 0.0000 0.5000 0.5348(7) 0.314(17) Uani 0.496(13) 2 d SPDU 2

loop_
_atom_site_aniso_label
_atom_site_aniso_U_11
_atom_site_aniso_U_22
_atom_site_aniso_U_33
_atom_site_aniso_U_23
_atom_site_aniso_U_13
_atom_site_aniso_U_12
P1 0.052(5) 0.052(5) 0.075(8) 0.000 0.000 0.000
B1 0.06(2) 0.06(2) 0.06(3) 0.000 0.000 0.000
N1 0.0637(18) 0.0637(18) 0.058(3) 0.000 0.000 0.000
C1B 0.079(2) 0.071(2) 0.0729(19) -0.0136(17) -0.0052(19) -0.0081(15)
C2B 0.106(3) 0.109(3) 0.086(3) -0.034(3) 0.015(3) -0.001(2)
F2 0.102(5) 0.086(4) 0.324(17) -0.003(7) 0.063(9) 0.026(3)
F1 0.123(7) 0.262(14) 0.145(9) 0.025(9) -0.071(7) 0.042(7)
F3 0.32(3) 0.53(4) 0.086(7) 0.000 0.000 0.22(3)

loop_
_atom_type_symbol
_atom_type_description
_atom_type_scat_dispersion_real
_atom_type_scat_dispersion_imag
_atom_type_scat_source
C C 0.0033 0.0016 'International Tables Vol C Tables 4.2.6.8 and 6.1.1.4'
H H 0.0000 0.0000 'International Tables Vol C Tables 4.2.6.8 and 6.1.1.4'
N N 0.0061 0.0033 'International Tables Vol C Tables 4.2.6.8 and 6.1.1.4'
F F 0.0171 0.0103 'International Tables Vol C Tables 4.2.6.8 and 6.1.1.4'
P P 0.1023 0.0942 'International Tables Vol C Tables 4.2.6.8 and 6.1.1.4'
B B 0.0013 0.0007 'International Tables Vol C Tables 4.2.6.8 and 6.1.1.4'

loop_
_geom_angle_atom_site_label_1
_geom_angle_atom_site_label_2
_geom_angle_atom_site_label_3
_geom_angle
_geom_angle_site_symmetry_1
_geom_angle_site_symmetry_3
F2 P1 F2 179.8(3) 8_556 7_456
F2 P1 F2 90.000(3) 8_556 .
F2 P1 F2 90.000(1) 7_456 .
F2 P1 F2 90.000(1) 8_556 2_565
F2 P1 F2 90.000(2) 7_456 2_565
F2 P1 F2 179.8(3) . 2_565
F2 P1 F3 90.09(14) 8_556 7_456
F2 P1 F3 90.09(14) 7_456 7_456
F2 P1 F3 89.91(14) . 7_456
F2 P1 F3 89.91(14) 2_565 7_456
F2 P1 F3 89.91(14) 8_556 .
F2 P1 F3 89.91(14) 7_456 .
F2 P1 F3 90.09(14) . .
F2 P1 F3 90.09(14) 2_565 .
F3 P1 F3 180.000(1) 7_456 .
F1 B1 F1 105.4(12) 7_456 8_556
F1 B1 F1 111.6(6) 7_456 .
F1 B1 F1 111.6(6) 8_556 .
F1 B1 F1 111.6(6) 7_456 2_565
F1 B1 F1 111.6(6) 8_556 2_565
F1 B1 F1 105.4(12) . 2_565
C1B N1 C1B 108.26(14) 3_468 .
C1B N1 C1B 111.9(3) 3_468 4_668
C1B N1 C1B 108.26(14) . 4_668
C1B N1 C1B 108.26(14) 3_468 2_575
C1B N1 C1B 111.9(3) . 2_575
C1B N1 C1B 108.26(14) 4_668 2_575
N1 C1B C2B 115.6(3) . .
N1 C1B H1B1 108.4 . .
C2B C1B H1B1 108.4 . .
N1 C1B H1B2 108.4 . .
C2B C1B H1B2 108.4 . .
H1B1 C1B H1B2 107.5 . .
C1B C2B H2B1 109.5 . .
C1B C2B H2B2 109.5 . .
H2B1 C2B H2B2 109.5 . .
C1B C2B H2B3 109.5 . .
H2B1 C2B H2B3 109.5 . .
H2B2 C2B H2B3 109.5 . .

loop_
_geom_bond_atom_site_label_1
_geom_bond_atom_site_label_2
_geom_bond_distance
_geom_bond_site_symmetry_2
P1 F2 1.531(4) 8_556
P1 F2 1.531(4) 7_456
P1 F2 1.531(4) .
P1 F2 1.531(4) 2_565
P1 F3 1.536(5) 7_456
P1 F3 1.536(5) .
B1 F1 1.365(8) 7_456
B1 F1 1.365(8) 8_556
B1 F1 1.365(8) .
B1 F1 1.365(8) 2_565
N1 C1B 1.517(3) 3_468
N1 C1B 1.517(3) .
N1 C1B 1.517(3) 4_668
N1 C1B 1.517(3) 2_575
C1B C2B 1.523(5) .
C1B H1B1 0.9700 .
C1B H1B2 0.9700 .
C2B H2B1 0.9600 .
C2B H2B2 0.9600 .
C2B H2B3 0.9600 .

loop_
_geom_torsion_atom_site_label_1
_geom_torsion_atom_site_label_2
_geom_torsion_atom_site_label_3
_geom_torsion_atom_site_label_4
_geom_torsion
_geom_torsion_site_symmetry_1
C1B N1 C1B C2B 174.5(3) 3_468
C1B N1 C1B C2B -64.0(2) 4_668
C1B N1 C1B C2B 55.2(3) 2_575
